data_2021733
loop_
_publ_author_name
'Sun, Yue'
'Gao, Zhongfei'
'Wang, Chunhua'
'Hou, Guige'

_publ_section_title
;
 Synthesis, crystal structures and anti-inflammatory activity of
 fluorine-substituted 1,4,5,6-tetrahydrobenzo[<i>h</i>]quinazolin-2-amine
 derivatives
;
_journal_coeditor_code SK3735
_journal_issue 8
_journal_name_full 'Acta Crystallographica Section C'
_journal_page_first
;
;
_journal_paper_doi 10.1107/S2053229619010118
_journal_volume 75
_journal_year 2019
_chemical_formula_iupac 'C19 H19 F N3 O +, Cl -'
_chemical_formula_moiety 'C19 H19 F N3 O +, Cl -'
_chemical_formula_sum 'C19 H19 Cl F N3 O'
_chemical_formula_weight 359.82
_chemical_name_systematic
'2-Amino-4-(4-fluorophenyl)-9-methoxy-1,4,5,6-tetrahydrobenzo[<i>h</i>]quinazolin-3-ium chloride'
_space_group_crystal_system monoclinic
_space_group_IT_number 14
_space_group_name_Hall '-P 2ybc'
_space_group_name_H-M_alt 'P 1 21/c 1'
_symmetry_space_group_name_Hall '-P 2ybc'
_symmetry_space_group_name_H-M 'P 1 21/c 1'
_atom_sites_solution_hydrogens mixed
_audit_creation_method SHELXL-2017/1
_cell_angle_alpha 90
_cell_angle_beta 102.626(10)
_cell_angle_gamma 90
_cell_formula_units_Z 4
_cell_length_a 8.7725(9)
_cell_length_b 11.9161(10)
_cell_length_c 17.1473(15)
_cell_measurement_reflns_used 3293
_cell_measurement_temperature 100.00(10)
_cell_measurement_theta_max 29.2340
_cell_measurement_theta_min 2.9030
_cell_volume 1749.1(3)
_computing_cell_refinement
;
CrysAlis PRO (Rigaku OD, 2015)
;
_computing_data_collection
;
CrysAlis PRO (Rigaku OD, 2015)
;
_computing_data_reduction
;
CrysAlis PRO (Rigaku OD, 2015)
;
_computing_molecular_graphics
;
SHELXTL (Sheldrick, 2008)
;
_computing_publication_material
;
SHELXTL (Sheldrick, 2008)
;
_computing_structure_refinement
;
SHELXL2017 (Sheldrick, 2015b)
;
_computing_structure_solution
;
SHELXT2017 (Sheldrick, 2015a)
;
_diffrn_ambient_temperature 100.00(10)
_diffrn_detector_area_resol_mean 5.2684
_diffrn_measured_fraction_theta_full 0.999
_diffrn_measured_fraction_theta_max 0.999
_diffrn_measurement_device_type 'Rigaku OD SuperNova Dual source diffractometer with an AtlasS2 detector'
_diffrn_measurement_method 'CCD plate'
_diffrn_radiation_type MoK\a
_diffrn_radiation_wavelength 0.71073
_diffrn_reflns_av_R_equivalents 0.0379
_diffrn_reflns_av_unetI/netI 0.0490
_diffrn_reflns_limit_h_max 10
_diffrn_reflns_limit_h_min -6
_diffrn_reflns_limit_k_max 12
_diffrn_reflns_limit_k_min -14
_diffrn_reflns_limit_l_max 19
_diffrn_reflns_limit_l_min -20
_diffrn_reflns_number 7647
_diffrn_reflns_theta_full 25.242
_diffrn_reflns_theta_max 25.499
_diffrn_reflns_theta_min 2.098
_diffrn_source 'micro-focus sealed X-ray tube'
_exptl_absorpt_coefficient_mu 0.240
_exptl_absorpt_correction_T_max 1.00000
_exptl_absorpt_correction_T_min 0.62330
_exptl_absorpt_correction_type multi-scan
_exptl_absorpt_process_details
;
(CrysAlis PRO; Rigaku OD, 2015)
;
_exptl_crystal_colour yellow
_exptl_crystal_density_diffrn 1.366
_exptl_crystal_description block
_exptl_crystal_F_000 752
_exptl_crystal_size_max 0.140
_exptl_crystal_size_mid 0.130
_exptl_crystal_size_min 0.120
_refine_diff_density_max 0.438
_refine_diff_density_min -0.275
_refine_ls_extinction_method none
_refine_ls_goodness_of_fit_ref 1.073
_refine_ls_hydrogen_treatment constr
_refine_ls_matrix_type full
_refine_ls_number_parameters 227
_refine_ls_number_reflns 3252
_refine_ls_number_restraints 0
_refine_ls_restrained_S_all 1.073
_refine_ls_R_factor_all 0.0634
_refine_ls_R_factor_gt 0.0515
_refine_ls_shift/su_max 0.000
_refine_ls_shift/su_mean 0.000
_refine_ls_structure_factor_coef Fsqd
_refine_ls_weighting_details 'w=1/[\s^2^(Fo^2^)+(0.0568P)^2^+0.5265P] where P=(Fo^2^+2Fc^2^)/3'
_refine_ls_weighting_scheme calc
_refine_ls_wR_factor_gt 0.1175
_refine_ls_wR_factor_ref 0.1256
_reflns_number_gt 2698
_reflns_number_total 3252
_reflns_threshold_expression 'I > 2\s(I)'
_cod_data_source_file sk3735sup1.cif
_cod_data_source_block 4HF
_cod_database_code 2021733
_shelx_space_group_comment
;
The symmetry employed for this shelxl refinement is uniquely defined
by the following loop, which should always be used as a source of
symmetry information in preference to the above space-group names.
They are only intended as comments.
;
_shelx_estimated_absorpt_t_min 0.967
_shelx_estimated_absorpt_t_max 0.972

loop_
_space_group_symop_operation_xyz
'x, y, z'
'-x, y+1/2, -z+1/2'
'-x, -y, -z'
'x, -y-1/2, z-1/2'

loop_
_atom_site_type_symbol
_atom_site_label
_atom_site_fract_x
_atom_site_fract_y
_atom_site_fract_z
_atom_site_U_iso_or_equiv
_atom_site_adp_type
_atom_site_calc_flag
_atom_site_occupancy
C C1 0.7237(3) 0.41733(18) 0.01749(12) 0.0220(5) Uani d 1
H H1 0.685629 0.391456 0.060749 0.026 Uiso calc 1
C C2 0.7722(3) 0.34112(18) -0.03294(13) 0.0240(5) Uani d 1
C C3 0.8267(3) 0.3780(2) -0.09863(14) 0.0298(6) Uani d 1
H H3 0.858213 0.327105 -0.133078 0.036 Uiso calc 1
C C4 0.8330(3) 0.4930(2) -0.11171(14) 0.0301(6) Uani d 1
H H4 0.869802 0.518080 -0.155538 0.036 Uiso calc 1
C C5 0.8048(3) 0.6958(2) -0.07423(14) 0.0287(6) Uani d 1
H H5A 0.793537 0.710667 -0.130825 0.034 Uiso calc 1
H H5B 0.909185 0.718567 -0.047246 0.034 Uiso calc 1
C C6 0.6859(3) 0.76604(19) -0.04282(13) 0.0268(5) Uani d 1
H H6A 0.720334 0.843593 -0.038034 0.032 Uiso calc 1
H H6B 0.586342 0.763266 -0.080872 0.032 Uiso calc 1
C C7 0.6646(3) 0.72529(18) 0.03717(13) 0.0223(5) Uani d 1
C C8 0.6820(3) 0.61643(19) 0.05654(12) 0.0208(5) Uani d 1
C C9 0.7312(3) 0.53259(19) 0.00423(12) 0.0217(5) Uani d 1
C C10 0.7867(3) 0.57126(19) -0.06215(13) 0.0243(5) Uani d 1
C C11 0.6067(3) 0.80917(19) 0.08976(13) 0.0235(5) Uani d 1
H H11 0.515783 0.847237 0.057131 0.028 Uiso calc 1
C C12 0.5789(3) 0.64421(19) 0.17382(13) 0.0226(5) Uani d 1
C C13 0.7269(3) 0.89892(18) 0.12430(12) 0.0215(5) Uani d 1
C C14 0.8745(3) 0.86765(19) 0.16765(14) 0.0264(5) Uani d 1
H H14 0.899674 0.791916 0.174142 0.032 Uiso calc 1
C C15 0.9841(3) 0.9475(2) 0.20118(14) 0.0299(6) Uani d 1
H H15 1.082311 0.926620 0.230247 0.036 Uiso calc 1
C C16 0.9433(3) 1.0583(2) 0.19013(14) 0.0308(6) Uani d 1
C C17 0.7997(3) 1.0935(2) 0.14859(14) 0.0336(6) Uani d 1
H H17 0.775413 1.169412 0.142865 0.040 Uiso calc 1
C C18 0.6917(3) 1.01208(19) 0.11531(13) 0.0282(6) Uani d 1
H H18 0.593781 1.034006 0.086438 0.034 Uiso calc 1
C C19 0.8260(3) 0.1480(2) -0.05647(15) 0.0314(6) Uani d 1
H H19A 0.771824 0.150163 -0.111524 0.047 Uiso calc 1
H H19B 0.815415 0.074746 -0.034969 0.047 Uiso calc 1
H H19C 0.934652 0.164097 -0.052610 0.047 Uiso calc 1
Cl Cl1 0.61929(7) 0.34193(5) 0.21592(3) 0.02544(19) Uani d 1
F F1 1.0514(2) 1.13792(13) 0.22292(9) 0.0471(4) Uani d 1
N N1 0.6463(2) 0.57731(15) 0.12857(10) 0.0233(4) Uani d 1
H H1A 0.653950 0.506828 0.140628 0.035 Uiso d 1
N N2 0.5551(2) 0.75145(16) 0.15503(11) 0.0254(5) Uani d 1
H H2A 0.510166 0.789471 0.188447 0.038 Uiso d 1
N N3 0.5390(2) 0.60322(16) 0.23876(11) 0.0262(5) Uani d 1
H H3A 0.477973 0.652851 0.264895 0.039 Uiso d 1
H H3B 0.534473 0.521451 0.242195 0.039 Uiso d 1
O O1 0.76094(19) 0.22971(13) -0.01237(9) 0.0278(4) Uani d 1

loop_
_atom_site_aniso_label
_atom_site_aniso_U_11
_atom_site_aniso_U_22
_atom_site_aniso_U_33
_atom_site_aniso_U_12
_atom_site_aniso_U_13
_atom_site_aniso_U_23
C1 0.0224(13) 0.0237(12) 0.0212(11) -0.0021(10) 0.0078(9) 0.0007(9)
C2 0.0212(12) 0.0233(12) 0.0271(12) -0.0011(10) 0.0047(9) 0.0012(10)
C3 0.0354(15) 0.0292(13) 0.0279(12) -0.0022(11) 0.0135(11) -0.0073(11)
C4 0.0353(15) 0.0320(14) 0.0279(12) -0.0036(11) 0.0180(11) 0.0012(11)
C5 0.0334(15) 0.0286(13) 0.0267(12) -0.0064(11) 0.0125(10) 0.0004(10)
C6 0.0320(14) 0.0214(12) 0.0272(12) -0.0051(10) 0.0070(10) 0.0018(10)
C7 0.0203(12) 0.0212(12) 0.0258(11) -0.0026(9) 0.0060(9) 0.0001(9)
C8 0.0182(12) 0.0232(12) 0.0219(11) -0.0010(9) 0.0064(9) 0.0019(10)
C9 0.0166(12) 0.0252(12) 0.0238(11) -0.0006(9) 0.0052(9) 0.0013(9)
C10 0.0242(13) 0.0242(12) 0.0257(11) -0.0014(10) 0.0082(10) 0.0013(10)
C11 0.0213(13) 0.0210(12) 0.0290(12) 0.0035(10) 0.0073(10) 0.0059(10)
C12 0.0220(13) 0.0223(12) 0.0251(11) 0.0008(10) 0.0089(10) -0.0018(10)
C13 0.0239(13) 0.0202(12) 0.0240(11) 0.0022(9) 0.0129(9) 0.0014(9)
C14 0.0271(14) 0.0209(12) 0.0338(12) 0.0050(10) 0.0123(10) -0.0002(10)
C15 0.0253(13) 0.0341(14) 0.0323(13) 0.0001(11) 0.0109(10) -0.0085(11)
C16 0.0386(16) 0.0271(13) 0.0310(13) -0.0112(12) 0.0169(11) -0.0081(11)
C17 0.0536(18) 0.0153(12) 0.0344(13) 0.0005(12) 0.0151(12) 0.0008(11)
C18 0.0339(14) 0.0234(12) 0.0289(12) 0.0083(11) 0.0103(10) 0.0043(10)
C19 0.0329(15) 0.0271(13) 0.0362(13) 0.0030(11) 0.0118(11) -0.0048(11)
Cl1 0.0298(4) 0.0200(3) 0.0292(3) -0.0009(2) 0.0124(2) 0.0028(2)
F1 0.0534(11) 0.0371(9) 0.0523(9) -0.0186(8) 0.0149(8) -0.0149(7)
N1 0.0290(11) 0.0163(9) 0.0274(10) 0.0031(8) 0.0121(8) 0.0036(8)
N2 0.0297(12) 0.0180(10) 0.0335(10) 0.0019(9) 0.0177(9) 0.0021(8)
N3 0.0329(12) 0.0187(10) 0.0315(10) 0.0029(9) 0.0168(9) 0.0023(8)
O1 0.0329(10) 0.0205(9) 0.0340(9) 0.0023(7) 0.0163(7) -0.0026(7)

loop_
_atom_type_symbol
_atom_type_description
_atom_type_scat_dispersion_real
_atom_type_scat_dispersion_imag
_atom_type_scat_source
C C 0.0033 0.0016 'International Tables Vol C Tables 4.2.6.8 and 6.1.1.4'
H H 0.0000 0.0000 'International Tables Vol C Tables 4.2.6.8 and 6.1.1.4'
N N 0.0061 0.0033 'International Tables Vol C Tables 4.2.6.8 and 6.1.1.4'
O O 0.0106 0.0060 'International Tables Vol C Tables 4.2.6.8 and 6.1.1.4'
Cl Cl 0.1484 0.1585 'International Tables Vol C Tables 4.2.6.8 and 6.1.1.4'
F F 0.0171 0.0103 'International Tables Vol C Tables 4.2.6.8 and 6.1.1.4'

loop_
_geom_angle_atom_site_label_1
_geom_angle_atom_site_label_2
_geom_angle_atom_site_label_3
_geom_angle
C2 C1 C9 120.8(2)
C2 C1 H1 119.6
C9 C1 H1 119.6
O1 C2 C1 115.0(2)
O1 C2 C3 124.6(2)
C1 C2 C3 120.5(2)
C2 C3 C4 118.4(2)
C2 C3 H3 120.8
C4 C3 H3 120.8
C10 C4 C3 122.6(2)
C10 C4 H4 118.7
C3 C4 H4 118.7
C10 C5 C6 112.98(19)
C10 C5 H5A 109.0
C6 C5 H5A 109.0
C10 C5 H5B 109.0
C6 C5 H5B 109.0
H5A C5 H5B 107.8
C7 C6 C5 112.09(19)
C7 C6 H6A 109.2
C5 C6 H6A 109.2
C7 C6 H6B 109.2
C5 C6 H6B 109.2
H6A C6 H6B 107.9
C8 C7 C6 120.5(2)
C8 C7 C11 122.0(2)
C6 C7 C11 117.18(18)
C7 C8 N1 119.9(2)
C7 C8 C9 122.71(19)
N1 C8 C9 117.30(18)
C1 C9 C10 119.3(2)
C1 C9 C8 122.63(19)
C10 C9 C8 118.0(2)
C4 C10 C9 118.4(2)
C4 C10 C5 121.7(2)
C9 C10 C5 119.8(2)
N2 C11 C7 110.25(18)
N2 C11 C13 109.53(18)
C7 C11 C13 113.74(19)
N2 C11 H11 107.7
C7 C11 H11 107.7
C13 C11 H11 107.7
N2 C12 N3 120.1(2)
N2 C12 N1 120.0(2)
N3 C12 N1 119.8(2)
C18 C13 C14 118.6(2)
C18 C13 C11 121.4(2)
C14 C13 C11 120.1(2)
C15 C14 C13 121.1(2)
C15 C14 H14 119.4
C13 C14 H14 119.4
C16 C15 C14 117.9(2)
C16 C15 H15 121.1
C14 C15 H15 121.1
C17 C16 C15 123.3(2)
C17 C16 F1 118.4(2)
C15 C16 F1 118.2(2)
C16 C17 C18 117.9(2)
C16 C17 H17 121.1
C18 C17 H17 121.1
C13 C18 C17 121.3(2)
C13 C18 H18 119.4
C17 C18 H18 119.4
O1 C19 H19A 109.5
O1 C19 H19B 109.5
H19A C19 H19B 109.5
O1 C19 H19C 109.5
H19A C19 H19C 109.5
H19B C19 H19C 109.5
C12 N1 C8 121.30(18)
C12 N1 H1A 117.5
C8 N1 H1A 120.5
C12 N2 C11 125.46(19)
C12 N2 H2A 113.8
C11 N2 H2A 120.5
C12 N3 H3A 115.8
C12 N3 H3B 116.0
H3A N3 H3B 123.1
C2 O1 C19 117.46(18)

loop_
_geom_bond_atom_site_label_1
_geom_bond_atom_site_label_2
_geom_bond_distance
C1 C2 1.383(3)
C1 C9 1.396(3)
C1 H1 0.9300
C2 O1 1.383(3)
C2 C3 1.388(3)
C3 C4 1.391(3)
C3 H3 0.9300
C4 C10 1.381(3)
C4 H4 0.9300
C5 C10 1.512(3)
C5 C6 1.524(3)
C5 H5A 0.9700
C5 H5B 0.9700
C6 C7 1.505(3)
C6 H6A 0.9700
C6 H6B 0.9700
C7 C8 1.339(3)
C7 C11 1.506(3)
C8 N1 1.418(3)
C8 C9 1.469(3)
C9 C10 1.410(3)
C11 N2 1.467(3)
C11 C13 1.527(3)
C11 H11 0.9800
C12 N2 1.323(3)
C12 N3 1.331(3)
C12 N1 1.337(3)
C13 C18 1.384(3)
C13 C14 1.395(3)
C14 C15 1.386(3)
C14 H14 0.9300
C15 C16 1.370(3)
C15 H15 0.9300
C16 C17 1.370(4)
C16 F1 1.372(3)
C17 C18 1.389(3)
C17 H17 0.9300
C18 H18 0.9300
C19 O1 1.426(3)
C19 H19A 0.9600
C19 H19B 0.9600
C19 H19C 0.9600
N1 H1A 0.8640
N2 H2A 0.8876
N3 H3A 0.9707
N3 H3B 0.9775

loop_
_geom_hbond_atom_site_label_D
_geom_hbond_atom_site_label_H
_geom_hbond_atom_site_label_A
_geom_hbond_site_symmetry_A
_geom_hbond_distance_DH
_geom_hbond_distance_HA
_geom_hbond_distance_DA
_geom_hbond_angle_DHA
_geom_hbond_publ_flag
N3 H3B Cl1 . 0.98 2.34 3.235(2) 152 yes
N3 H3A Cl1 2_655 0.97 2.46 3.331(2) 150 yes
N2 H2A Cl1 2_655 0.89 2.28 3.143(2) 165 yes
N1 H1A Cl1 . 0.86 2.41 3.2127(19) 155 yes
C19 H19A Cl1 4_565 0.96 2.97 3.929(3) 177 yes
C17 H17 Cl1 1_565 0.93 2.90 3.661(3) 140 yes
C15 H15 Cl1 2_755 0.93 2.77 3.681(3) 167 yes
C11 H11 O1 3_665 0.98 2.55 3.242(3) 127 yes
C1 H1 Cl1 . 0.93 2.91 3.819(2) 168 yes

loop_
_geom_torsion_atom_site_label_1
_geom_torsion_atom_site_label_2
_geom_torsion_atom_site_label_3
_geom_torsion_atom_site_label_4
_geom_torsion
C9 C1 C2 O1 179.0(2)
C9 C1 C2 C3 -1.2(3)
O1 C2 C3 C4 -179.4(2)
C1 C2 C3 C4 0.8(4)
C2 C3 C4 C10 -0.2(4)
C10 C5 C6 C7 42.8(3)
C5 C6 C7 C8 -30.8(3)
C5 C6 C7 C11 155.5(2)
C6 C7 C8 N1 -173.6(2)
C11 C7 C8 N1 -0.2(3)
C6 C7 C8 C9 3.7(3)
C11 C7 C8 C9 177.0(2)
C2 C1 C9 C10 1.0(3)
C2 C1 C9 C8 -179.5(2)
C7 C8 C9 C1 -168.7(2)
N1 C8 C9 C1 8.7(3)
C7 C8 C9 C10 10.8(3)
N1 C8 C9 C10 -171.83(19)
C3 C4 C10 C9 0.1(4)
C3 C4 C10 C5 175.8(2)
C1 C9 C10 C4 -0.4(3)
C8 C9 C10 C4 -179.9(2)
C1 C9 C10 C5 -176.2(2)
C8 C9 C10 C5 4.3(3)
C6 C5 C10 C4 153.1(2)
C6 C5 C10 C9 -31.2(3)
C8 C7 C11 N2 -7.8(3)
C6 C7 C11 N2 165.84(19)
C8 C7 C11 C13 115.7(2)
C6 C7 C11 C13 -70.7(2)
N2 C11 C13 C18 -109.5(2)
C7 C11 C13 C18 126.6(2)
N2 C11 C13 C14 68.9(3)
C7 C11 C13 C14 -55.0(3)
C18 C13 C14 C15 0.0(3)
C11 C13 C14 C15 -178.4(2)
C13 C14 C15 C16 -0.3(3)
C14 C15 C16 C17 0.7(4)
C14 C15 C16 F1 -179.8(2)
C15 C16 C17 C18 -0.9(4)
F1 C16 C17 C18 179.6(2)
C14 C13 C18 C17 -0.2(3)
C11 C13 C18 C17 178.3(2)
C16 C17 C18 C13 0.6(4)
N2 C12 N1 C8 -5.2(3)
N3 C12 N1 C8 176.32(19)
C7 C8 N1 C12 7.5(3)
C9 C8 N1 C12 -170.0(2)
N3 C12 N2 C11 174.0(2)
N1 C12 N2 C11 -4.5(3)
C7 C11 N2 C12 10.5(3)
C13 C11 N2 C12 -115.4(2)
C1 C2 O1 C19 -172.8(2)
C3 C2 O1 C19 7.3(3)

_cod_database_fobs_code 2021733
